data_7247825
loop_
_publ_author_name
'Zhang, Menglei'
'Li, Zhongkui'
'Zhu, Yanhong'
'Yan, Li'
'Zhong, Xue'
'Zhang, Yijie'
'Li, Ziyao'
'Bai, Yixiang'
'Li, Hui'

_publ_section_title
;
 Mimic uracil--uracil base pairing: self-assembly and single crystal
 structure
;
_journal_issue 3
_journal_name_full CrystEngComm
_journal_page_first 261
_journal_page_last 267
_journal_paper_doi 10.1039/D3CE01056B
_journal_volume 26
_journal_year 2024
_chemical_absolute_configuration ad
_chemical_formula_moiety 'C20 H24 Co N8 O4, C29 H33 Co N10 O11 P, C9 H11 N2 O8 P, 7(H2 O)'
_chemical_formula_sum 'C58 H82 Co2 N20 O30 P2'
_chemical_formula_weight 1719.23
_space_group_crystal_system monoclinic
_space_group_IT_number 4
_space_group_name_Hall 'P 2yb'
_space_group_name_H-M_alt 'P 1 21 1'
_atom_sites_solution_hydrogens mixed
_atom_sites_solution_primary dual
_audit_creation_date 2023-06-27
_audit_creation_method
;
Olex2 1.5
(compiled 2023.03.06 svn.rbb2c1857 for OlexSys, GUI svn.r6748)
;
_audit_update_record
;
2023-08-16 deposited with the CCDC.	2023-12-01 downloaded from the CCDC.
;
_cell_angle_alpha 90
_cell_angle_beta 106.376(7)
_cell_angle_gamma 90
_cell_formula_units_Z 2
_cell_length_a 11.700(2)
_cell_length_b 31.930(6)
_cell_length_c 11.774(2)
_cell_measurement_reflns_used 9993
_cell_measurement_temperature 296.15
_cell_measurement_theta_max 24.288
_cell_measurement_theta_min 2.205
_cell_volume 4220.1(13)
_computing_cell_refinement 'SAINT v8.34A (Bruker, 2013)'
_computing_data_reduction 'SAINT v8.34A (Bruker, 2013)'
_computing_molecular_graphics 'Olex2 1.5 (Dolomanov et al., 2009)'
_computing_publication_material 'Olex2 1.5 (Dolomanov et al., 2009)'
_computing_structure_refinement 'SHELXL 2018/3 (Sheldrick, 2015)'
_computing_structure_solution 'SHELXT 2014/4 (Sheldrick, 2014)'
_diffrn_ambient_temperature 296.15
_diffrn_measured_fraction_theta_full 0.993
_diffrn_measured_fraction_theta_max 0.986
_diffrn_measurement_device_type 'Bruker APEX-II CCD'
_diffrn_measurement_method '\f and \w scans'
_diffrn_radiation_type MoK\a
_diffrn_radiation_wavelength 0.71073
_diffrn_reflns_av_R_equivalents 0.0467
_diffrn_reflns_av_unetI/netI 0.0606
_diffrn_reflns_Laue_measured_fraction_full 0.993
_diffrn_reflns_Laue_measured_fraction_max 0.986
_diffrn_reflns_limit_h_max 14
_diffrn_reflns_limit_h_min -14
_diffrn_reflns_limit_k_max 38
_diffrn_reflns_limit_k_min -38
_diffrn_reflns_limit_l_max 14
_diffrn_reflns_limit_l_min -14
_diffrn_reflns_number 41264
_diffrn_reflns_point_group_measured_fraction_full 0.989
_diffrn_reflns_point_group_measured_fraction_max 0.981
_diffrn_reflns_theta_full 25.242
_diffrn_reflns_theta_max 25.331
_diffrn_reflns_theta_min 1.803
_diffrn_standards_number 0
_exptl_absorpt_coefficient_mu 0.518
_exptl_absorpt_correction_T_max 0.7452
_exptl_absorpt_correction_T_min 0.6438
_exptl_absorpt_correction_type multi-scan
_exptl_absorpt_process_details
;
SADABS-2014/5 (Bruker,2014/5) was used for absorption correction.
wR2(int) was 0.1598 before and 0.0568 after correction.
The Ratio of minimum to maximum transmission is 0.8639.
The \l/2 correction factor is 0.00150.
;
_exptl_crystal_colour pink
_exptl_crystal_colour_primary pink
_exptl_crystal_density_diffrn 1.353
_exptl_crystal_description block
_exptl_crystal_F_000 1788
_exptl_crystal_size_max 0.3
_exptl_crystal_size_mid 0.21
_exptl_crystal_size_min 0.05
_refine_diff_density_max 0.901
_refine_diff_density_min -0.333
_refine_diff_density_rms 0.066
_refine_ls_abs_structure_details
;
 Refined as an inversion twin.
;
_refine_ls_abs_structure_Flack 0.082(19)
_refine_ls_extinction_method none
_refine_ls_goodness_of_fit_ref 1.021
_refine_ls_hydrogen_treatment constr
_refine_ls_matrix_type full
_refine_ls_number_parameters 1042
_refine_ls_number_reflns 15105
_refine_ls_number_restraints 49
_refine_ls_restrained_S_all 1.025
_refine_ls_R_factor_all 0.0635
_refine_ls_R_factor_gt 0.0534
_refine_ls_shift/su_max 0.004
_refine_ls_shift/su_mean 0.000
_refine_ls_structure_factor_coef Fsqd
_refine_ls_weighting_details 'w=1/[\s^2^(Fo^2^)+(0.0774P)^2^+2.0978P] where P=(Fo^2^+2Fc^2^)/3'
_refine_ls_weighting_scheme calc
_refine_ls_wR_factor_gt 0.1351
_refine_ls_wR_factor_ref 0.1402
_reflns_Friedel_coverage 0.951
_reflns_Friedel_fraction_full 0.984
_reflns_Friedel_fraction_max 0.975
_reflns_number_gt 12944
_reflns_number_total 15105
_reflns_threshold_expression 'I > 2\s(I)'
_cod_data_source_file d3ce01056b2.cif
_cod_data_source_block 3_a
_cod_depositor_comments 'Adding full bibliography for 7247822--7247826.cif.'
_cod_database_code 7247825
_shelx_shelxl_version_number 2018/3
_shelx_space_group_comment
;
The symmetry employed for this shelxl refinement is uniquely defined
by the following loop, which should always be used as a source of
symmetry information in preference to the above space-group names.
They are only intended as comments.
;
_shelx_estimated_absorpt_t_max 0.975
_shelx_estimated_absorpt_t_min 0.860
_olex2_refinement_description
;
1. Twinned data refinement
 Scales: 0.918(19)
 0.082(19)
2. Fixed Uiso
 At 1.2 times of:
  All C(H) groups, All C(H,H) groups, All N(H) groups
 At 1.5 times of:
  All O(H) groups, All O(H,H) groups
3. Restrained distances
 H3a-H35a
 2.12 with sigma of 0.02
 O3-H3b
 0.85 with sigma of 0.02
 O16-H28a
 1.962 with sigma of 0.02
 O9-H25b
 1.916 with sigma of 0.02
 N5-H26a
 2.01 with sigma of 0.02
 H24c-H25b
 2.12 with sigma of 0.02
 H3b-O3
 0.85 with sigma of 0.02
 H8a-H26b_$5
 2.12 with sigma of 0.02
 H27a-O28
 1.938 with sigma of 0.02
 H3b_$2-H27a
 2.12 with sigma of 0.02
 O2-H33a
 2.05 with sigma of 0.02
 H33b-N7_$5
 2.05 with sigma of 0.02
 H24d-O33
 2.07 with sigma of 0.02
 H6b_$9-H33a
 2.12 with sigma of 0.02
 H33b-H24d
 2.12 with sigma of 0.02
 H33a-H24d
 2.09 with sigma of 0.02
 H24d-H33a
 2.12 with sigma of 0.02
 Co2-H7a \\sim Co2-H7b
 with sigma of 0.02
4. Restrained planarity
 N18, C29, N17, C26, C27, C28
 with sigma of 0.1
 C57, C56, C55, N20, C58, N19
 with sigma of 0.1
5. Uiso/Uaniso restraints and constraints
Uanis(N7) \\sim Ueq: with sigma of 0.005 and sigma for terminal atoms of 0.01
Uanis(O28) \\sim Ueq: with sigma of 0.005 and sigma for terminal atoms of 0.01
Uanis(O15) \\sim Ueq: with sigma of 0.01 and sigma for terminal atoms of 0.02
Uanis(O22) \\sim Ueq: with sigma of 0.005 and sigma for terminal atoms of 0.01
6.a Free rotating group:
 O7(H7a,H7b), O24(H24c,H24d), O25(H25a,H25b), O26(H26a,H26b), O27(H27a,H27b),
 O28(H28a,H28b), O33(H33a,H33b), O35(H35a,H35b)
6.b Rotating group:
 O1(H1a,H1b), O2(H2a,H2b), O3(H3a,H3b), O4(H4a,H4b), O6(H6a,H6b), O8(H8a,H8b)
6.c Ternary CH refined with riding coordinates:
 C22(H22), C23(H23), C25(H25), C51(H51), C52(H52), C54(H54)
6.d Secondary CH2 refined with riding coordinates:
 C21(H21a,H21b), C24(H24a,H24b), C50(H50a,H50b), C53(H53a,H53b)
6.e Aromatic/amide H refined with riding coordinates:
 N18(H18), C1(H1), C2(H2), C4(H4), C5(H5), C6(H6), C7(H7), C9(H9), C10(H10),
 C11(H11), C12(H12), C14(H14), C15(H15), C16(H16), C17(H17), C19(H19), C20(H20),
  C26(H26), C27(H27), C30(H30), C31(H31), C33(H33), C34(H34), C35(H35),
 C36(H36), C38(H38), C39(H39), C40(H40), C41(H41), C43(H43), C44(H44), C45(H45),
  C46(H46), C48(H48), C49(H49), N20(H20a), C56(H56), C57(H57)
6.f Idealised tetrahedral OH refined as rotating group:
 O13(H13), O21(H21)
;
_smtbx_masks_void_probe_radius 1.2
_smtbx_masks_void_truncation_radius 1.2
_olex2_submission_special_instructions 'No special instructions were received'

loop_
_space_group_symop_operation_xyz
'x, y, z'
'-x, y+1/2, -z'

loop_
_atom_site_label
_atom_site_type_symbol
_atom_site_fract_x
_atom_site_fract_y
_atom_site_fract_z
_atom_site_U_iso_or_equiv
_atom_site_adp_type
_atom_site_occupancy
_atom_site_site_symmetry_order
_atom_site_calc_flag
_atom_site_refinement_flags_posn
_atom_site_refinement_flags_adp
_atom_site_refinement_flags_occupancy
_atom_site_disorder_assembly
_atom_site_disorder_group
Co1 Co 1.40820(7) 0.21333(3) -0.05025(7) 0.02565(18) Uani 1 1 d . . . . .
Co2 Co 0.94567(7) 0.20969(3) 0.40594(7) 0.0306(2) Uani 1 1 d D . . . .
P1 P 1.02776(14) 0.19534(5) 0.14963(14) 0.0266(3) Uani 1 1 d . . . . .
O1 O 1.5877(3) 0.20869(16) -0.0444(4) 0.0366(10) Uani 1 1 d . . . . .
H1A H 1.593810 0.202716 -0.113643 0.055 Uiso 1 1 d R U . . .
H1B H 1.619661 0.187538 -0.001790 0.055 Uiso 1 1 d R U . . .
O2 O 1.3465(4) 0.20935(16) -0.2356(3) 0.0340(9) Uani 1 1 d D . . . .
H2A H 1.333041 0.238170 -0.259879 0.051 Uiso 1 1 d R U . . .
H2B H 1.411786 0.203488 -0.268051 0.051 Uiso 1 1 d R U . . .
O3 O 1.4656(4) 0.22034(15) 0.1332(4) 0.0403(11) Uani 1 1 d D . . . .
H3A H 1.405518 0.219102 0.161550 0.060 Uiso 1 1 d DR U . . .
H3B H 1.493092 0.245231 0.150730 0.060 Uiso 1 1 d DR U . . .
O4 O 1.2291(4) 0.21731(16) -0.0425(4) 0.0402(11) Uani 1 1 d . . . . .
H4A H 1.209076 0.194526 -0.013554 0.060 Uiso 1 1 d R U . . .
H4B H 1.180825 0.218468 -0.112922 0.060 Uiso 1 1 d R U . . .
O5 O 1.0207(4) 0.20821(17) 0.2701(4) 0.0393(10) Uani 1 1 d . . . . .
O6 O 1.1226(4) 0.2108(2) 0.5180(4) 0.0570(13) Uani 1 1 d . . . . .
H6A H 1.143636 0.236376 0.547836 0.085 Uiso 1 1 d R U . . .
H6B H 1.130306 0.195616 0.583285 0.085 Uiso 1 1 d R U . . .
O7 O 0.8890(5) 0.2089(2) 0.5617(4) 0.0539(13) Uani 1 1 d G . . . .
H7A H 0.907174 0.190729 0.616356 0.081 Uiso 1 1 d DG U . . .
H7B H 0.828969 0.221570 0.572385 0.081 Uiso 1 1 d DG U . . .
O8 O 0.7683(4) 0.20796(17) 0.3019(4) 0.0385(10) Uani 1 1 d . . . . .
H8A H 0.760882 0.193893 0.235985 0.058 Uiso 1 1 d DR U . . .
H8B H 0.743114 0.233194 0.275890 0.058 Uiso 1 1 d R U . . .
O9 O 0.9462(4) 0.15867(14) 0.0977(4) 0.0377(11) Uani 1 1 d D . . . .
O10 O 1.1547(4) 0.18834(15) 0.1466(4) 0.0321(10) Uani 1 1 d . . . . .
O11 O 0.9867(4) 0.23530(15) 0.0628(4) 0.0371(11) Uani 1 1 d . . . . .
O12 O 0.8955(4) 0.32088(15) 0.0185(4) 0.0381(11) Uani 1 1 d . . . . .
O13 O 0.8170(6) 0.30188(17) -0.2544(5) 0.0553(15) Uani 1 1 d . . . . .
H13 H 0.758144 0.287362 -0.283090 0.083 Uiso 1 1 calc R U . . .
O14 O 1.3291(5) 0.40978(16) 0.3162(5) 0.0515(14) Uani 1 1 d . . . . .
O15 O 1.0179(6) 0.42464(16) -0.0077(6) 0.0676(19) Uani 1 1 d . U . . .
N1 N 1.4152(5) 0.28154(18) -0.0726(5) 0.0306(13) Uani 1 1 d . . . . .
N2 N 1.4011(5) 0.14469(18) -0.0474(5) 0.0358(14) Uani 1 1 d . . . . .
N3 N 0.9356(5) 0.2773(2) 0.4035(5) 0.0369(15) Uani 1 1 d . . . . .
N4 N 0.9415(5) 0.1415(2) 0.4157(5) 0.0368(15) Uani 1 1 d . . . . .
N5 N 1.3144(7) 0.5621(2) -0.1464(7) 0.0541(18) Uani 1 1 d D . . . .
N6 N 1.3539(7) -0.1358(2) -0.1482(7) 0.0568(19) Uani 1 1 d . . . . .
N7 N 0.8460(10) 0.5562(3) 0.3160(10) 0.086(3) Uani 1 1 d . U . . .
N8 N 0.8486(10) -0.1378(3) 0.3547(9) 0.080(3) Uani 1 1 d . . . . .
N9 N 1.3347(6) 0.4313(2) -0.0986(6) 0.0484(16) Uani 1 1 d . . . . .
N10 N 1.4028(6) 0.4109(2) -0.1404(6) 0.0464(16) Uani 1 1 d . . . . .
N11 N 1.3592(7) 0.0125(3) -0.0624(7) 0.0620(19) Uani 1 1 d . . . . .
N12 N 1.4074(7) -0.0049(2) -0.1244(7) 0.0586(19) Uani 1 1 d . . . . .
N13 N 0.9202(7) 0.4282(2) 0.3200(7) 0.0567(18) Uani 1 1 d . . . . .
N14 N 0.8722(7) 0.4071(2) 0.3808(7) 0.0548(18) Uani 1 1 d . . . . .
N15 N 0.9289(7) 0.0111(3) 0.3822(8) 0.068(2) Uani 1 1 d . . . . .
N16 N 0.8542(8) -0.0075(2) 0.4182(7) 0.065(2) Uani 1 1 d . . . . .
N17 N 1.0728(5) 0.35765(18) 0.0522(5) 0.0351(13) Uani 1 1 d . . . . .
N18 N 1.1729(5) 0.41568(18) 0.1512(5) 0.0404(14) Uani 1 1 d . . . . .
H18 H 1.182385 0.442395 0.156328 0.048 Uiso 1 1 calc R U . . .
C1 C 1.3918(9) 0.5395(3) -0.1912(8) 0.054(2) Uani 1 1 d . . . . .
H1 H 1.439451 0.553749 -0.229708 0.065 Uiso 1 1 calc R U . . .
C2 C 1.4013(8) 0.4964(3) -0.1812(8) 0.054(2) Uani 1 1 d . . . . .
H2 H 1.452557 0.481572 -0.214185 0.065 Uiso 1 1 calc R U . . .
C3 C 1.3321(7) 0.4760(2) -0.1205(7) 0.0418(18) Uani 1 1 d . . . . .
C4 C 1.2553(9) 0.4979(2) -0.0745(9) 0.059(2) Uani 1 1 d . . . . .
H4 H 1.208581 0.484462 -0.033489 0.071 Uiso 1 1 calc R U . . .
C5 C 1.2495(9) 0.5414(3) -0.0912(9) 0.060(2) Uani 1 1 d . . . . .
H5 H 1.196277 0.556449 -0.061382 0.072 Uiso 1 1 calc R U . . .
C6 C 1.4700(7) 0.2991(2) -0.1457(7) 0.0383(17) Uani 1 1 d . . . . .
H6 H 1.511208 0.281771 -0.184008 0.046 Uiso 1 1 calc R U . . .
C7 C 1.4692(8) 0.3417(2) -0.1678(7) 0.0470(19) Uani 1 1 d . . . . .
H7 H 1.511409 0.352758 -0.217001 0.056 Uiso 1 1 calc R U . . .
C8 C 1.4050(6) 0.3670(2) -0.1158(6) 0.0355(16) Uani 1 1 d . . . . .
C9 C 1.3506(7) 0.3492(2) -0.0374(8) 0.0459(19) Uani 1 1 d . . . . .
H9 H 1.309259 0.365853 0.002530 0.055 Uiso 1 1 calc R U . . .
C10 C 1.3581(7) 0.3064(2) -0.0188(7) 0.0435(19) Uani 1 1 d . . . . .
H10 H 1.321052 0.294795 0.033999 0.052 Uiso 1 1 calc R U . . .
C11 C 1.4576(7) 0.1223(2) -0.1108(7) 0.0406(18) Uani 1 1 d . . . . .
H11 H 1.503983 0.136457 -0.150919 0.049 Uiso 1 1 calc R U . . .
C12 C 1.4504(7) 0.0791(3) -0.1196(8) 0.0468(19) Uani 1 1 d . . . . .
H12 H 1.491450 0.064523 -0.164095 0.056 Uiso 1 1 calc R U . . .
C13 C 1.3803(8) 0.0581(2) -0.0603(7) 0.047(2) Uani 1 1 d . . . . .
C14 C 1.3217(9) 0.0810(3) 0.0038(10) 0.065(3) Uani 1 1 d . . . . .
H14 H 1.273901 0.067638 0.043825 0.078 Uiso 1 1 calc R U . . .
C15 C 1.3335(8) 0.1243(2) 0.0091(7) 0.0460(19) Uani 1 1 d . . . . .
H15 H 1.293253 0.139517 0.053194 0.055 Uiso 1 1 calc R U . . .
C16 C 1.4142(9) -0.1148(3) -0.2104(10) 0.062(3) Uani 1 1 d . . . . .
H16 H 1.445720 -0.129796 -0.262141 0.074 Uiso 1 1 calc R U . . .
C17 C 1.4325(10) -0.0724(3) -0.2030(11) 0.070(3) Uani 1 1 d . . . . .
H17 H 1.475342 -0.058939 -0.247829 0.084 Uiso 1 1 calc R U . . .
C18 C 1.3849(7) -0.0505(2) -0.1264(9) 0.051(2) Uani 1 1 d . . . . .
C19 C 1.3191(8) -0.0711(3) -0.0602(9) 0.057(2) Uani 1 1 d . . . . .
H19 H 1.284978 -0.056429 -0.009763 0.069 Uiso 1 1 calc R U . . .
C20 C 1.3069(8) -0.1140(3) -0.0726(9) 0.057(2) Uani 1 1 d . . . . .
H20 H 1.265341 -0.128398 -0.028135 0.068 Uiso 1 1 calc R U . . .
C21 C 0.8647(6) 0.2465(2) 0.0329(7) 0.0395(16) Uani 1 1 d . . . . .
H21A H 0.842365 0.252874 0.104341 0.047 Uiso 1 1 calc R U . . .
H21B H 0.816318 0.223206 -0.006447 0.047 Uiso 1 1 calc R U . . .
C22 C 0.8420(6) 0.2839(2) -0.0470(7) 0.0370(16) Uani 1 1 d . . . . .
H22 H 0.755736 0.288295 -0.075582 0.044 Uiso 1 1 calc R U . . .
C23 C 0.8915(7) 0.2815(2) -0.1556(6) 0.0377(17) Uani 1 1 d . . . . .
H23 H 0.905278 0.252408 -0.174328 0.045 Uiso 1 1 calc R U . . .
C24 C 1.0084(7) 0.3053(2) -0.1143(6) 0.0395(16) Uani 1 1 d . . . . .
H24A H 1.071860 0.287759 -0.067221 0.047 Uiso 1 1 calc R U . . .
H24B H 1.032127 0.316871 -0.180425 0.047 Uiso 1 1 calc R U . . .
C25 C 0.9747(6) 0.3393(2) -0.0405(6) 0.0349(15) Uani 1 1 d . . . . .
H25 H 0.932760 0.361697 -0.092859 0.042 Uiso 1 1 calc R U . . .
C26 C 1.1461(6) 0.3325(2) 0.1348(6) 0.0335(15) Uani 1 1 d . . . . .
H26 H 1.134457 0.303708 0.130218 0.040 Uiso 1 1 calc R U . . .
C27 C 1.2340(6) 0.3483(2) 0.2220(7) 0.0356(15) Uani 1 1 d . . . . .
H27 H 1.285562 0.330282 0.274256 0.043 Uiso 1 1 calc R U . . .
C28 C 1.2503(6) 0.3919(2) 0.2366(6) 0.0364(16) Uani 1 1 d . . . . .
C29 C 1.0835(7) 0.4012(2) 0.0601(7) 0.0407(17) Uani 1 1 d . . . . .
C30 C 0.9138(12) 0.5410(4) 0.2562(14) 0.097(4) Uani 1 1 d . . . . .
H30 H 0.946139 0.559182 0.211715 0.117 Uiso 1 1 calc R U . . .
C31 C 0.9405(9) 0.4981(3) 0.2558(12) 0.081(3) Uani 1 1 d . . . . .
H31 H 0.989508 0.487710 0.212513 0.097 Uiso 1 1 calc R U . . .
C32 C 0.8913(8) 0.4725(3) 0.3217(9) 0.059(2) Uani 1 1 d . . . . .
C33 C 0.8158(11) 0.4883(3) 0.3823(10) 0.080(3) Uani 1 1 d . . . . .
H33 H 0.780807 0.470773 0.425947 0.096 Uiso 1 1 calc R U . . .
C34 C 0.7932(14) 0.5312(4) 0.3766(13) 0.103(5) Uani 1 1 d . . . . .
H34 H 0.740993 0.542497 0.415176 0.124 Uiso 1 1 calc R U . . .
C35 C 0.9779(7) 0.3009(2) 0.3299(7) 0.0454(19) Uani 1 1 d . . . . .
H35 H 1.022392 0.287954 0.285681 0.054 Uiso 1 1 calc R U . . .
C36 C 0.9588(9) 0.3426(3) 0.3170(8) 0.060(3) Uani 1 1 d . . . . .
H36 H 0.987815 0.357484 0.263074 0.073 Uiso 1 1 calc R U . . .
C37 C 0.8970(7) 0.3631(3) 0.3832(8) 0.0453(19) Uani 1 1 d . . . . .
C38 C 0.8575(8) 0.3401(3) 0.4614(9) 0.056(2) Uani 1 1 d . . . . .
H38 H 0.815562 0.353044 0.508141 0.067 Uiso 1 1 calc R U . . .
C39 C 0.8788(9) 0.2987(3) 0.4716(9) 0.057(2) Uani 1 1 d . . . . .
H39 H 0.853298 0.283880 0.528023 0.069 Uiso 1 1 calc R U . . .
C40 C 1.0186(7) 0.1192(2) 0.3757(7) 0.0405(17) Uani 1 1 d . . . . .
H40 H 1.078467 0.133247 0.353476 0.049 Uiso 1 1 calc R U . . .
C41 C 1.0133(9) 0.0749(3) 0.3655(8) 0.059(2) Uani 1 1 d . . . . .
H41 H 1.067945 0.060263 0.336755 0.071 Uiso 1 1 calc R U . . .
C42 C 0.9269(8) 0.0548(3) 0.3985(7) 0.047(2) Uani 1 1 d . . . . .
C43 C 0.8470(10) 0.0774(3) 0.4446(10) 0.068(3) Uani 1 1 d . . . . .
H43 H 0.788875 0.064050 0.471291 0.081 Uiso 1 1 calc R U . . .
C44 C 0.8590(8) 0.1208(3) 0.4483(8) 0.050(2) Uani 1 1 d . . . . .
H44 H 0.804816 0.136222 0.475747 0.060 Uiso 1 1 calc R U . . .
C45 C 0.9202(14) -0.1133(4) 0.3171(14) 0.107(5) Uani 1 1 d . . . . .
H45 H 0.967465 -0.125467 0.274537 0.129 Uiso 1 1 calc R U . . .
C46 C 0.9303(12) -0.0711(3) 0.3359(11) 0.084(3) Uani 1 1 d . . . . .
H46 H 0.983291 -0.055464 0.307374 0.101 Uiso 1 1 calc R U . . .
C47 C 0.8608(9) -0.0522(3) 0.3976(9) 0.058(2) Uani 1 1 d . . . . .
C48 C 0.7851(12) -0.0767(3) 0.4338(12) 0.087(3) Uani 1 1 d . . . . .
H48 H 0.734431 -0.064795 0.473148 0.104 Uiso 1 1 calc R U . . .
C49 C 0.7813(12) -0.1194(3) 0.4133(11) 0.082(3) Uani 1 1 d . . . . .
H49 H 0.729521 -0.135675 0.441756 0.098 Uiso 1 1 calc R U . . .
P2 P 0.60699(13) 0.21145(6) 0.64920(13) 0.0314(3) Uani 1 1 d . . . . .
O16 O 0.6922(4) 0.24056(17) 0.6098(4) 0.0444(12) Uani 1 1 d D . . . .
O17 O 0.4888(4) 0.23261(17) 0.6413(4) 0.0446(12) Uani 1 1 d . . . . .
O18 O 0.6592(5) 0.19026(18) 0.7666(4) 0.0485(13) Uani 1 1 d . . . . .
O19 O 0.5772(5) 0.17334(14) 0.5567(4) 0.0419(12) Uani 1 1 d . . . . .
O20 O 0.5383(4) 0.10580(14) 0.3959(4) 0.0374(11) Uani 1 1 d . . . . .
O21 O 0.2691(4) 0.12463(17) 0.2862(5) 0.0506(14) Uani 1 1 d . . . . .
H21 H 0.255642 0.142366 0.233732 0.076 Uiso 1 1 calc R U . . .
O22 O 0.4905(7) -0.00766(19) 0.4838(7) 0.088(2) Uani 1 1 d . U . . .
O23 O 0.8020(5) 0.00177(17) 0.8176(5) 0.0550(15) Uani 1 1 d . . . . .
N19 N 0.5539(6) 0.05858(18) 0.5507(6) 0.0455(16) Uani 1 1 d . . . . .
N20 N 0.6462(6) -0.00127(19) 0.6524(6) 0.0487(17) Uani 1 1 d . . . . .
H20A H 0.649033 -0.028087 0.659378 0.058 Uiso 1 1 calc R U . . .
C50 C 0.5539(6) 0.1812(2) 0.4322(5) 0.0318(14) Uani 1 1 d . . . . .
H50A H 0.628256 0.182697 0.411358 0.038 Uiso 1 1 calc R U . . .
H50B H 0.512676 0.207734 0.412042 0.038 Uiso 1 1 calc R U . . .
C51 C 0.4771(6) 0.14575(19) 0.3643(5) 0.0276(13) Uani 1 1 d . . . . .
H51 H 0.464670 0.150496 0.279408 0.033 Uiso 1 1 calc R U . . .
C52 C 0.3548(6) 0.1400(2) 0.3867(7) 0.0399(17) Uani 1 1 d . . . . .
H52 H 0.327847 0.166173 0.414346 0.048 Uiso 1 1 calc R U . . .
C53 C 0.3804(6) 0.1067(3) 0.4840(7) 0.0480(19) Uani 1 1 d . . . . .
H53A H 0.413357 0.119154 0.561503 0.058 Uiso 1 1 calc R U . . .
H53B H 0.308835 0.091272 0.483426 0.058 Uiso 1 1 calc R U . . .
C54 C 0.4702(7) 0.0790(2) 0.4509(7) 0.0442(18) Uani 1 1 d . . . . .
H54 H 0.428545 0.057779 0.393971 0.053 Uiso 1 1 calc R U . . .
C55 C 0.7270(7) 0.0214(2) 0.7374(7) 0.0434(18) Uani 1 1 d . . . . .
C56 C 0.7158(7) 0.0656(2) 0.7272(7) 0.0481(19) Uani 1 1 d . . . . .
H56 H 0.764809 0.083023 0.783823 0.058 Uiso 1 1 calc R U . . .
C57 C 0.6336(7) 0.0818(2) 0.6347(7) 0.0455(18) Uani 1 1 d . . . . .
H57 H 0.630254 0.110834 0.626800 0.055 Uiso 1 1 calc R U . . .
C58 C 0.5604(8) 0.0152(2) 0.5562(8) 0.056(2) Uani 1 1 d . . . . .
O24 O 1.0443(6) 0.1852(2) -0.2251(5) 0.0657(17) Uani 1 1 d G . . . .
H24C H 1.016728 0.176441 -0.169854 0.099 Uiso 1 1 d DG U . . .
H24D H 1.065560 0.163124 -0.254005 0.099 Uiso 1 1 d DG U . . .
O25 O 0.8734(5) 0.1499(2) -0.1452(5) 0.0547(15) Uani 1 1 d G . . . .
H25A H 0.809809 0.163335 -0.177217 0.082 Uiso 1 1 d G U . . .
H25B H 0.895518 0.158756 -0.074453 0.082 Uiso 1 1 d DG U . . .
O26 O 1.2750(4) 0.65125(14) -0.1232(4) 0.0383(11) Uani 1 1 d G . . . .
H26A H 1.281690 0.625380 -0.136920 0.057 Uiso 1 1 d DG U . . .
H26B H 1.209515 0.653035 -0.105476 0.057 Uiso 1 1 d G U . . .
O27 O 0.6397(6) 0.27938(16) 0.2201(6) 0.0584(16) Uani 1 1 d G . . . .
H27A H 0.600537 0.289421 0.264595 0.088 Uiso 1 1 d DG U . . .
H27B H 0.666624 0.300717 0.192976 0.088 Uiso 1 1 d G U . . .
O28 O 0.5819(9) 0.2927(3) 0.4192(7) 0.090(2) Uani 1 1 d DG U . . .
H28A H 0.631610 0.282463 0.479888 0.134 Uiso 1 1 d DG U . . .
H28B H 0.540823 0.309659 0.447132 0.134 Uiso 1 1 d G U . . .
O33 O 1.1940(5) 0.14195(18) -0.3301(5) 0.0583(15) Uani 1 1 d DG . . . .
H33A H 1.236313 0.158196 -0.277604 0.087 Uiso 1 1 d DG U . . .
H33B H 1.186535 0.119879 -0.292540 0.087 Uiso 1 1 d DG U . . .
O35 O 1.3094(6) 0.24903(19) 0.2460(6) 0.0582(15) Uani 1 1 d G . . . .
H35A H 1.249497 0.234358 0.210861 0.087 Uiso 1 1 d DG U . . .
H35B H 1.305626 0.250848 0.317032 0.087 Uiso 1 1 d G U . . .

loop_
_atom_site_aniso_label
_atom_site_aniso_U_11
_atom_site_aniso_U_22
_atom_site_aniso_U_33
_atom_site_aniso_U_23
_atom_site_aniso_U_13
_atom_site_aniso_U_12
Co1 0.0232(4) 0.0267(4) 0.0268(4) 0.0009(4) 0.0068(3) -0.0001(4)
Co2 0.0276(4) 0.0400(5) 0.0241(4) 0.0012(4) 0.0070(3) 0.0036(4)
P1 0.0216(8) 0.0328(8) 0.0261(8) 0.0023(7) 0.0077(6) 0.0000(6)
O1 0.027(2) 0.040(2) 0.044(2) 0.002(2) 0.0112(18) 0.002(2)
O2 0.038(2) 0.036(2) 0.028(2) -0.001(2) 0.0097(17) 0.005(2)
O3 0.044(3) 0.040(3) 0.036(2) -0.002(2) 0.010(2) -0.008(2)
O4 0.031(2) 0.049(3) 0.041(3) 0.005(2) 0.0111(19) -0.006(2)
O5 0.043(2) 0.047(3) 0.034(2) -0.002(3) 0.0224(19) -0.003(2)
O6 0.043(3) 0.076(4) 0.047(3) 0.007(3) 0.005(2) 0.003(3)
O7 0.060(3) 0.074(4) 0.031(2) 0.006(3) 0.019(2) 0.018(3)
O8 0.026(2) 0.046(3) 0.039(2) 0.000(3) 0.0027(17) 0.005(2)
O9 0.040(3) 0.035(2) 0.037(3) 0.000(2) 0.009(2) -0.009(2)
O10 0.023(2) 0.041(3) 0.031(2) 0.007(2) 0.0051(18) 0.0078(18)
O11 0.017(2) 0.048(3) 0.041(3) 0.016(2) -0.0003(19) -0.0016(19)
O12 0.041(3) 0.036(2) 0.040(3) -0.009(2) 0.016(2) -0.002(2)
O13 0.070(4) 0.041(3) 0.040(3) 0.002(3) -0.009(3) -0.004(3)
O14 0.058(3) 0.037(3) 0.048(3) -0.006(3) -0.005(3) -0.009(3)
O15 0.072(4) 0.024(3) 0.075(4) 0.000(3) -0.030(3) 0.005(3)
N1 0.031(3) 0.032(3) 0.027(3) 0.002(2) 0.006(2) 0.002(2)
N2 0.039(3) 0.031(3) 0.035(3) 0.001(3) 0.006(3) -0.001(3)
N3 0.033(3) 0.047(4) 0.030(3) -0.002(3) 0.007(3) 0.000(3)
N4 0.035(4) 0.044(4) 0.032(3) 0.004(3) 0.011(3) 0.004(3)
N5 0.073(5) 0.035(4) 0.054(4) 0.005(3) 0.018(4) -0.001(3)
N6 0.061(5) 0.034(4) 0.072(5) -0.010(4) 0.014(4) 0.003(3)
N7 0.084(5) 0.062(5) 0.099(6) -0.009(4) 0.007(5) 0.009(4)
N8 0.097(7) 0.049(5) 0.080(6) -0.009(5) 0.005(5) -0.009(5)
N9 0.061(4) 0.030(3) 0.054(4) 0.007(3) 0.018(3) 0.004(3)
N10 0.054(4) 0.038(4) 0.045(4) 0.002(3) 0.010(3) 0.002(3)
N11 0.059(5) 0.063(5) 0.065(5) -0.001(4) 0.020(4) 0.006(4)
N12 0.057(5) 0.048(4) 0.073(5) 0.006(4) 0.021(4) -0.004(4)
N13 0.063(5) 0.040(4) 0.062(5) 0.002(4) 0.008(4) 0.003(3)
N14 0.061(5) 0.045(4) 0.057(4) 0.003(4) 0.014(4) 0.012(3)
N15 0.053(5) 0.058(5) 0.089(6) 0.008(4) 0.017(4) 0.003(4)
N16 0.079(6) 0.055(5) 0.060(5) 0.006(4) 0.016(4) 0.012(4)
N17 0.031(3) 0.033(3) 0.035(3) -0.002(3) 0.000(2) -0.003(2)
N18 0.042(4) 0.024(3) 0.048(4) -0.013(3) 0.002(3) -0.006(2)
C1 0.073(6) 0.035(4) 0.059(5) 0.000(4) 0.025(5) 0.000(4)
C2 0.061(6) 0.053(5) 0.051(5) -0.007(4) 0.021(4) 0.007(4)
C3 0.053(5) 0.033(4) 0.041(4) 0.003(3) 0.015(4) -0.003(3)
C4 0.080(6) 0.032(4) 0.073(6) 0.010(4) 0.035(5) 0.001(4)
C5 0.070(6) 0.036(4) 0.082(7) 0.004(4) 0.031(5) 0.013(4)
C6 0.042(4) 0.041(4) 0.040(4) -0.003(3) 0.024(3) -0.003(3)
C7 0.060(5) 0.044(4) 0.042(5) 0.002(4) 0.023(4) -0.005(4)
C8 0.035(4) 0.036(4) 0.036(4) 0.007(3) 0.011(3) 0.004(3)
C9 0.044(5) 0.034(4) 0.064(5) -0.006(4) 0.023(4) 0.006(3)
C10 0.045(5) 0.037(4) 0.055(5) 0.007(4) 0.026(4) 0.005(3)
C11 0.043(4) 0.041(4) 0.043(4) -0.004(3) 0.019(3) -0.004(3)
C12 0.034(4) 0.047(5) 0.057(5) -0.015(4) 0.010(4) 0.007(3)
C13 0.065(6) 0.021(4) 0.050(5) 0.005(3) 0.006(4) 0.004(3)
C14 0.081(7) 0.032(4) 0.087(7) -0.002(5) 0.032(6) -0.013(4)
C15 0.061(5) 0.035(4) 0.047(4) 0.009(3) 0.022(4) -0.004(4)
C16 0.075(7) 0.038(5) 0.080(7) -0.007(4) 0.033(5) -0.008(4)
C17 0.069(6) 0.047(5) 0.103(8) 0.003(5) 0.037(6) -0.007(5)
C18 0.040(4) 0.029(4) 0.080(6) 0.009(4) 0.008(4) 0.000(3)
C19 0.054(5) 0.039(4) 0.078(6) -0.003(4) 0.018(5) 0.009(4)
C20 0.049(5) 0.042(5) 0.081(6) 0.011(4) 0.020(5) -0.005(4)
C21 0.028(4) 0.045(4) 0.044(4) 0.012(3) 0.008(3) 0.001(3)
C22 0.022(3) 0.033(4) 0.051(4) 0.003(3) 0.002(3) 0.000(3)
C23 0.054(5) 0.028(3) 0.027(4) -0.003(3) 0.005(3) -0.003(3)
C24 0.049(4) 0.041(4) 0.034(4) -0.003(3) 0.020(3) 0.000(3)
C25 0.040(4) 0.025(3) 0.035(4) -0.001(3) 0.003(3) -0.007(3)
C26 0.043(4) 0.020(3) 0.042(4) 0.000(3) 0.019(3) 0.001(3)
C27 0.030(4) 0.025(3) 0.049(4) 0.002(3) 0.007(3) 0.001(3)
C28 0.038(4) 0.036(4) 0.031(4) -0.008(3) 0.002(3) -0.006(3)
C29 0.044(4) 0.028(4) 0.046(4) -0.003(3) 0.005(3) 0.004(3)
C30 0.080(8) 0.062(7) 0.137(12) 0.008(8) 0.009(8) -0.011(6)
C31 0.060(6) 0.047(5) 0.129(10) 0.012(6) 0.017(6) 0.006(5)
C32 0.054(5) 0.039(4) 0.071(6) -0.004(4) 0.000(4) 0.011(4)
C33 0.106(9) 0.050(6) 0.079(7) -0.019(5) 0.018(6) 0.025(6)
C34 0.131(12) 0.068(8) 0.105(10) -0.027(7) 0.024(9) 0.025(8)
C35 0.058(5) 0.042(4) 0.045(5) 0.005(4) 0.029(4) 0.006(4)
C36 0.094(7) 0.044(5) 0.062(6) -0.002(4) 0.055(5) -0.005(5)
C37 0.042(4) 0.045(5) 0.051(5) -0.002(4) 0.016(4) 0.010(3)
C38 0.057(6) 0.051(5) 0.072(6) -0.001(4) 0.040(5) 0.003(4)
C39 0.073(6) 0.049(5) 0.062(6) 0.005(4) 0.039(5) 0.001(4)
C40 0.035(4) 0.049(4) 0.040(4) 0.003(3) 0.013(3) 0.008(3)
C41 0.066(6) 0.054(5) 0.058(6) 0.008(4) 0.018(5) 0.023(5)
C42 0.044(5) 0.044(5) 0.047(5) -0.003(4) 0.005(4) 0.000(4)
C43 0.067(6) 0.042(5) 0.092(8) 0.014(5) 0.018(6) -0.010(4)
C44 0.041(5) 0.047(5) 0.068(6) 0.000(4) 0.025(4) 0.006(4)
C45 0.122(12) 0.092(10) 0.120(11) -0.043(8) 0.052(9) -0.015(8)
C46 0.097(9) 0.055(6) 0.107(9) -0.014(6) 0.041(8) -0.017(6)
C47 0.076(6) 0.034(4) 0.059(5) -0.010(4) 0.012(5) -0.003(4)
C48 0.105(9) 0.057(6) 0.103(9) 0.001(6) 0.037(8) 0.014(6)
C49 0.093(9) 0.054(6) 0.090(8) 0.009(6) 0.012(7) -0.007(6)
P2 0.0315(8) 0.0354(8) 0.0264(7) -0.0006(9) 0.0065(6) 0.0003(8)
O16 0.048(3) 0.052(3) 0.034(3) -0.008(2) 0.013(2) -0.009(2)
O17 0.037(3) 0.062(3) 0.039(3) 0.017(2) 0.016(2) 0.014(2)
O18 0.054(3) 0.064(3) 0.028(2) 0.010(2) 0.013(2) 0.010(3)
O19 0.060(3) 0.027(2) 0.031(3) 0.001(2) 0.000(2) -0.003(2)
O20 0.042(3) 0.031(2) 0.038(3) 0.002(2) 0.010(2) 0.006(2)
O21 0.030(3) 0.050(3) 0.057(3) 0.008(3) -0.012(2) -0.003(2)
O22 0.096(5) 0.035(3) 0.093(5) 0.001(3) -0.040(4) -0.010(3)
O23 0.055(4) 0.041(3) 0.053(3) 0.011(3) -0.011(3) 0.014(3)
N19 0.047(4) 0.021(3) 0.054(4) 0.010(3) -0.009(3) -0.004(3)
N20 0.051(4) 0.026(3) 0.058(4) 0.012(3) -0.004(3) 0.000(3)
C50 0.038(4) 0.034(3) 0.024(3) 0.000(3) 0.009(3) -0.004(3)
C51 0.030(3) 0.028(3) 0.024(3) 0.004(3) 0.006(3) 0.004(2)
C52 0.037(4) 0.036(4) 0.048(4) 0.000(3) 0.015(3) 0.007(3)
C53 0.027(4) 0.057(5) 0.059(5) 0.019(4) 0.010(3) -0.002(3)
C54 0.044(4) 0.031(4) 0.049(5) 0.003(3) -0.001(3) -0.009(3)
C55 0.053(5) 0.038(4) 0.041(4) 0.007(3) 0.016(4) 0.010(3)
C56 0.052(5) 0.032(4) 0.048(5) -0.003(3) -0.006(4) 0.004(3)
C57 0.042(4) 0.032(4) 0.056(5) -0.004(4) 0.003(4) 0.011(3)
C58 0.072(6) 0.029(4) 0.054(5) 0.001(4) -0.005(4) -0.002(4)
O24 0.046(3) 0.099(5) 0.049(3) 0.000(3) 0.008(3) -0.002(3)
O25 0.051(4) 0.062(4) 0.045(3) -0.016(3) 0.003(3) 0.004(3)
O26 0.033(3) 0.030(2) 0.050(3) -0.001(2) 0.009(2) 0.001(2)
O27 0.062(4) 0.030(3) 0.069(4) 0.007(3) -0.005(3) 0.001(3)
O28 0.118(6) 0.078(5) 0.068(4) 0.022(4) 0.018(4) 0.015(4)
O33 0.064(4) 0.047(3) 0.053(3) -0.005(3) -0.001(3) -0.007(3)
O35 0.057(4) 0.057(4) 0.064(4) -0.002(3) 0.022(3) -0.001(3)

loop_
_atom_type_symbol
_atom_type_description
_atom_type_scat_dispersion_real
_atom_type_scat_dispersion_imag
_atom_type_scat_source
C C 0.0033 0.0016 'International Tables Vol C Tables 4.2.6.8 and 6.1.1.4'
H H 0.0000 0.0000 'International Tables Vol C Tables 4.2.6.8 and 6.1.1.4'
Co Co 0.3494 0.9721 'International Tables Vol C Tables 4.2.6.8 and 6.1.1.4'
N N 0.0061 0.0033 'International Tables Vol C Tables 4.2.6.8 and 6.1.1.4'
O O 0.0106 0.0060 'International Tables Vol C Tables 4.2.6.8 and 6.1.1.4'
P P 0.1023 0.0942 'International Tables Vol C Tables 4.2.6.8 and 6.1.1.4'

loop_
_geom_angle_atom_site_label_1
_geom_angle_atom_site_label_2
_geom_angle_atom_site_label_3
_geom_angle
_geom_angle_site_symmetry_1
_geom_angle_site_symmetry_3
_geom_angle_publ_flag
O1 Co1 O2 94.48(17) . . ?
O1 Co1 O4 175.76(18) . . ?
O1 Co1 N1 90.2(2) . . ?
O1 Co1 N2 88.3(2) . . ?
O2 Co1 O4 89.67(17) . . ?
O2 Co1 N1 87.1(2) . . ?
O2 Co1 N2 87.3(2) . . ?
O3 Co1 O1 86.91(18) . . ?
O3 Co1 O2 177.1(2) . . ?
O3 Co1 O4 89.00(18) . . ?
O3 Co1 N1 90.3(2) . . ?
O3 Co1 N2 95.4(2) . . ?
O4 Co1 N1 90.9(2) . . ?
O4 Co1 N2 91.0(2) . . ?
N2 Co1 N1 174.0(2) . . ?
O5 Co2 O6 85.84(19) . . ?
O5 Co2 O7 172.7(2) . . ?
O5 Co2 O8 96.66(18) . . ?
O5 Co2 N3 92.7(2) . . ?
O5 Co2 N4 92.3(2) . . ?
O6 Co2 N3 91.8(3) . . ?
O6 Co2 N4 90.9(3) . . ?
O7 Co2 O6 87.1(2) . . ?
O7 Co2 N3 89.6(2) . . ?
O7 Co2 N4 85.8(2) . . ?
O8 Co2 O6 177.43(19) . . ?
O8 Co2 O7 90.3(2) . . ?
O8 Co2 N3 88.7(2) . . ?
O8 Co2 N4 88.4(2) . . ?
N3 Co2 N4 174.5(2) . . ?
O5 P1 O9 113.2(3) . . ?
O5 P1 O10 112.2(3) . . ?
O5 P1 O11 107.2(3) . . ?
O9 P1 O11 108.1(3) . . ?
O10 P1 O9 112.6(3) . . ?
O10 P1 O11 102.7(2) . . ?
Co1 O1 H1A 109.6 . . ?
Co1 O1 H1B 110.0 . . ?
H1A O1 H1B 103.9 . . ?
Co1 O2 H2A 103.3 . . ?
Co1 O2 H2B 110.2 . . ?
H2A O2 H2B 98.6 . . ?
Co1 O3 H3A 109.7 . . ?
Co1 O3 H3B 109.7 . . ?
H3A O3 H3B 103.9 . . ?
Co1 O4 H4A 110.3 . . ?
Co1 O4 H4B 110.3 . . ?
H4A O4 H4B 103.8 . . ?
P1 O5 Co2 154.4(3) . . ?
Co2 O6 H6A 111.8 . . ?
Co2 O6 H6B 111.8 . . ?
H6A O6 H6B 102.0 . . ?
Co2 O7 H7A 126.3 . . ?
Co2 O7 H7B 126.6 . . ?
H7A O7 H7B 104.6 . . ?
Co2 O8 H8A 111.4 . . ?
Co2 O8 H8B 111.0 . . ?
H8A O8 H8B 102.7 . . ?
C21 O11 P1 117.0(4) . . ?
C25 O12 C22 108.5(5) . . ?
C23 O13 H13 109.5 . . ?
C6 N1 Co1 122.4(5) . . ?
C10 N1 Co1 120.1(5) . . ?
C10 N1 C6 117.4(6) . . ?
C11 N2 Co1 119.9(5) . . ?
C11 N2 C15 118.3(7) . . ?
C15 N2 Co1 121.6(5) . . ?
C35 N3 Co2 122.7(5) . . ?
C35 N3 C39 115.3(7) . . ?
C39 N3 Co2 121.8(5) . . ?
C40 N4 Co2 119.2(5) . . ?
C44 N4 Co2 123.2(5) . . ?
C44 N4 C40 117.3(7) . . ?
C5 N5 C1 117.6(7) . . ?
C16 N6 C20 118.3(7) . . ?
C30 N7 C34 121.0(11) . . ?
C45 N8 C49 116.1(10) . . ?
N10 N9 C3 115.6(7) . . ?
N9 N10 C8 114.4(6) . . ?
N12 N11 C13 111.7(8) . . ?
N11 N12 C18 111.2(8) . . ?
N14 N13 C32 112.3(8) . . ?
N13 N14 C37 115.3(7) . . ?
N16 N15 C42 113.0(8) . . ?
N15 N16 C47 109.9(8) . . ?
C26 N17 C25 120.1(6) . . ?
C26 N17 C29 120.8(6) . . ?
C29 N17 C25 118.9(6) . . ?
C28 N18 H18 116.8 . . ?
C29 N18 H18 116.8 . . ?
C29 N18 C28 126.4(6) . . ?
N5 C1 H1 118.8 . . ?
N5 C1 C2 122.4(8) . . ?
C2 C1 H1 118.8 . . ?
C1 C2 H2 121.1 . . ?
C3 C2 C1 117.8(8) . . ?
C3 C2 H2 121.1 . . ?
C2 C3 N9 124.7(7) . . ?
C4 C3 N9 114.6(7) . . ?
C4 C3 C2 120.7(7) . . ?
C3 C4 H4 121.2 . . ?
C3 C4 C5 117.6(8) . . ?
C5 C4 H4 121.2 . . ?
N5 C5 C4 123.9(8) . . ?
N5 C5 H5 118.0 . . ?
C4 C5 H5 118.0 . . ?
N1 C6 H6 118.1 . . ?
N1 C6 C7 123.8(7) . . ?
C7 C6 H6 118.1 . . ?
C6 C7 H7 120.9 . . ?
C8 C7 C6 118.3(7) . . ?
C8 C7 H7 120.9 . . ?
C7 C8 N10 118.1(6) . . ?
C7 C8 C9 118.3(7) . . ?
C9 C8 N10 123.5(7) . . ?
C8 C9 H9 120.3 . . ?
C10 C9 C8 119.3(7) . . ?
C10 C9 H9 120.3 . . ?
N1 C10 C9 122.8(7) . . ?
N1 C10 H10 118.6 . . ?
C9 C10 H10 118.6 . . ?
N2 C11 H11 118.5 . . ?
N2 C11 C12 123.0(7) . . ?
C12 C11 H11 118.5 . . ?
C11 C12 H12 120.8 . . ?
C11 C12 C13 118.4(7) . . ?
C13 C12 H12 120.8 . . ?
C12 C13 N11 126.0(8) . . ?
C14 C13 N11 115.5(8) . . ?
C14 C13 C12 118.5(7) . . ?
C13 C14 H14 120.0 . . ?
C13 C14 C15 119.9(9) . . ?
C15 C14 H14 120.0 . . ?
N2 C15 C14 121.8(8) . . ?
N2 C15 H15 119.1 . . ?
C14 C15 H15 119.1 . . ?
N6 C16 H16 117.9 . . ?
N6 C16 C17 124.1(9) . . ?
C17 C16 H16 117.9 . . ?
C16 C17 H17 121.3 . . ?
C16 C17 C18 117.3(9) . . ?
C18 C17 H17 121.3 . . ?
C17 C18 N12 114.1(8) . . ?
C17 C18 C19 120.8(8) . . ?
C19 C18 N12 125.1(8) . . ?
C18 C19 H19 121.2 . . ?
C20 C19 C18 117.6(8) . . ?
C20 C19 H19 121.2 . . ?
N6 C20 C19 121.8(8) . . ?
N6 C20 H20 119.1 . . ?
C19 C20 H20 119.1 . . ?
O11 C21 H21A 109.6 . . ?
O11 C21 H21B 109.6 . . ?
O11 C21 C22 110.2(5) . . ?
H21A C21 H21B 108.1 . . ?
C22 C21 H21A 109.6 . . ?
C22 C21 H21B 109.6 . . ?
O12 C22 C21 109.9(6) . . ?
O12 C22 H22 108.2 . . ?
O12 C22 C23 105.8(5) . . ?
C21 C22 H22 108.2 . . ?
C21 C22 C23 116.1(6) . . ?
C23 C22 H22 108.2 . . ?
O13 C23 C22 112.0(6) . . ?
O13 C23 H23 110.8 . . ?
O13 C23 C24 109.1(6) . . ?
C22 C23 H23 110.8 . . ?
C24 C23 C22 103.0(5) . . ?
C24 C23 H23 110.8 . . ?
C23 C24 H24A 111.6 . . ?
C23 C24 H24B 111.6 . . ?
H24A C24 H24B 109.4 . . ?
C25 C24 C23 100.7(6) . . ?
C25 C24 H24A 111.6 . . ?
C25 C24 H24B 111.6 . . ?
O12 C25 N17 106.3(5) . . ?
O12 C25 C24 107.0(5) . . ?
O12 C25 H25 109.1 . . ?
N17 C25 C24 116.1(6) . . ?
N17 C25 H25 109.1 . . ?
C24 C25 H25 109.1 . . ?
N17 C26 H26 119.3 . . ?
C27 C26 N17 121.5(6) . . ?
C27 C26 H26 119.3 . . ?
C26 C27 H27 119.4 . . ?
C26 C27 C28 121.1(6) . . ?
C28 C27 H27 119.4 . . ?
O14 C28 N18 119.2(6) . . ?
O14 C28 C27 126.0(7) . . ?
N18 C28 C27 114.7(6) . . ?
O15 C29 N17 123.2(7) . . ?
O15 C29 N18 121.4(7) . . ?
N18 C29 N17 115.4(6) . . ?
N7 C30 H30 118.7 . . ?
N7 C30 C31 122.5(13) . . ?
C31 C30 H30 118.7 . . ?
C30 C31 H31 121.5 . . ?
C32 C31 C30 117.1(12) . . ?
C32 C31 H31 121.5 . . ?
C31 C32 N13 116.1(9) . . ?
C31 C32 C33 120.6(9) . . ?
C33 C32 N13 123.3(10) . . ?
C32 C33 H33 120.8 . . ?
C32 C33 C34 118.5(13) . . ?
C34 C33 H33 120.8 . . ?
N7 C34 C33 120.2(13) . . ?
N7 C34 H34 119.9 . . ?
C33 C34 H34 119.9 . . ?
N3 C35 H35 118.5 . . ?
N3 C35 C36 123.1(7) . . ?
C36 C35 H35 118.5 . . ?
C35 C36 H36 119.9 . . ?
C35 C36 C37 120.2(8) . . ?
C37 C36 H36 119.9 . . ?
C36 C37 N14 126.3(8) . . ?
C38 C37 N14 116.0(7) . . ?
C38 C37 C36 117.6(8) . . ?
C37 C38 H38 119.9 . . ?
C39 C38 C37 120.2(8) . . ?
C39 C38 H38 119.9 . . ?
N3 C39 H39 118.3 . . ?
C38 C39 N3 123.4(8) . . ?
C38 C39 H39 118.3 . . ?
N4 C40 H40 118.5 . . ?
N4 C40 C41 123.0(8) . . ?
C41 C40 H40 118.5 . . ?
C40 C41 H41 121.0 . . ?
C42 C41 C40 118.1(8) . . ?
C42 C41 H41 121.0 . . ?
C41 C42 N15 113.0(8) . . ?
C41 C42 C43 120.1(8) . . ?
C43 C42 N15 126.9(8) . . ?
C42 C43 H43 121.6 . . ?
C44 C43 C42 116.8(9) . . ?
C44 C43 H43 121.6 . . ?
N4 C44 C43 124.6(8) . . ?
N4 C44 H44 117.7 . . ?
C43 C44 H44 117.7 . . ?
N8 C45 H45 117.6 . . ?
N8 C45 C46 124.7(13) . . ?
C46 C45 H45 117.6 . . ?
C45 C46 H46 120.6 . . ?
C45 C46 C47 118.9(11) . . ?
C47 C46 H46 120.6 . . ?
C46 C47 N16 126.0(9) . . ?
C48 C47 N16 116.6(9) . . ?
C48 C47 C46 117.1(9) . . ?
C47 C48 H48 119.6 . . ?
C47 C48 C49 120.8(11) . . ?
C49 C48 H48 119.6 . . ?
N8 C49 C48 122.4(11) . . ?
N8 C49 H49 118.8 . . ?
C48 C49 H49 118.8 . . ?
O16 P2 O19 106.9(3) . . ?
O17 P2 O16 111.8(3) . . ?
O17 P2 O19 106.0(3) . . ?
O18 P2 O16 115.0(3) . . ?
O18 P2 O17 112.5(3) . . ?
O18 P2 O19 103.7(3) . . ?
C50 O19 P2 120.2(4) . . ?
C54 O20 C51 109.9(5) . . ?
C52 O21 H21 109.5 . . ?
C57 N19 C54 120.4(6) . . ?
C57 N19 C58 119.3(6) . . ?
C58 N19 C54 120.0(6) . . ?
C55 N20 H20A 117.1 . . ?
C55 N20 C58 125.8(6) . . ?
C58 N20 H20A 117.1 . . ?
O19 C50 H50A 110.0 . . ?
O19 C50 H50B 110.0 . . ?
O19 C50 C51 108.7(5) . . ?
H50A C50 H50B 108.3 . . ?
C51 C50 H50A 110.0 . . ?
C51 C50 H50B 110.0 . . ?
O20 C51 C50 110.0(5) . . ?
O20 C51 H51 108.4 . . ?
O20 C51 C52 105.4(5) . . ?
C50 C51 H51 108.4 . . ?
C50 C51 C52 115.9(5) . . ?
C52 C51 H51 108.4 . . ?
O21 C52 C51 111.9(6) . . ?
O21 C52 H52 110.9 . . ?
O21 C52 C53 109.3(6) . . ?
C51 C52 H52 110.9 . . ?
C53 C52 C51 102.5(5) . . ?
C53 C52 H52 110.9 . . ?
C52 C53 H53A 111.2 . . ?
C52 C53 H53B 111.2 . . ?
H53A C53 H53B 109.2 . . ?
C54 C53 C52 102.6(6) . . ?
C54 C53 H53A 111.2 . . ?
C54 C53 H53B 111.2 . . ?
O20 C54 N19 107.3(6) . . ?
O20 C54 C53 106.3(6) . . ?
O20 C54 H54 109.5 . . ?
N19 C54 C53 114.5(7) . . ?
N19 C54 H54 109.5 . . ?
C53 C54 H54 109.5 . . ?
O23 C55 N20 118.3(7) . . ?
O23 C55 C56 125.9(7) . . ?
N20 C55 C56 115.8(7) . . ?
C55 C56 H56 120.6 . . ?
C57 C56 C55 118.8(7) . . ?
C57 C56 H56 120.6 . . ?
N19 C57 H57 117.8 . . ?
C56 C57 N19 124.4(7) . . ?
C56 C57 H57 117.8 . . ?
O22 C58 N19 122.6(8) . . ?
O22 C58 N20 121.5(7) . . ?
N19 C58 N20 115.8(7) . . ?
H24C O24 H24D 104.4 . . ?
H25A O25 H25B 104.8 . . ?
H26A O26 H26B 104.4 . . ?
H27A O27 H27B 104.5 . . ?
H28A O28 H28B 104.3 . . ?
H33A O33 H33B 104.6 . . ?
H35A O35 H35B 104.6 . . ?

loop_
_geom_bond_atom_site_label_1
_geom_bond_atom_site_label_2
_geom_bond_distance
_geom_bond_site_symmetry_2
_geom_bond_publ_flag
Co1 O1 2.087(4) . ?
Co1 O2 2.100(4) . ?
Co1 O3 2.085(4) . ?
Co1 O4 2.127(4) . ?
Co1 N1 2.198(6) . ?
Co1 N2 2.194(6) . ?
Co2 O5 2.031(4) . ?
Co2 O6 2.118(5) . ?
Co2 O7 2.118(5) . ?
Co2 O8 2.092(4) . ?
Co2 N3 2.161(7) . ?
Co2 N4 2.181(7) . ?
P1 O5 1.501(4) . ?
P1 O9 1.525(5) . ?
P1 O10 1.512(4) . ?
P1 O11 1.621(5) . ?
O1 H1A 0.8596 . ?
O1 H1B 0.8611 . ?
O2 H2A 0.9633 . ?
O2 H2B 0.9641 . ?
O3 H3A 0.8604 . ?
O3 H3B 0.8604 . ?
O4 H4A 0.8630 . ?
O4 H4B 0.8628 . ?
O6 H6A 0.8954 . ?
O6 H6B 0.8916 . ?
O7 H7A 0.8491 . ?
O7 H7B 0.8497 . ?
O8 H8A 0.8798 . ?
O8 H8B 0.8826 . ?
O11 C21 1.417(8) . ?
O12 C22 1.453(8) . ?
O12 C25 1.432(8) . ?
O13 H13 0.8200 . ?
O13 C23 1.401(9) . ?
O14 C28 1.252(8) . ?
O15 C29 1.201(9) . ?
N1 C6 1.334(9) . ?
N1 C10 1.310(9) . ?
N2 C11 1.335(9) . ?
N2 C15 1.338(10) . ?
N3 C35 1.345(9) . ?
N3 C39 1.361(11) . ?
N4 C40 1.337(9) . ?
N4 C44 1.313(10) . ?
N5 C1 1.374(12) . ?
N5 C5 1.309(12) . ?
N6 C16 1.333(12) . ?
N6 C20 1.363(12) . ?
N7 C30 1.295(17) . ?
N7 C34 1.332(18) . ?
N8 C45 1.312(16) . ?
N8 C49 1.324(15) . ?
N9 N10 1.233(9) . ?
N9 C3 1.450(9) . ?
N10 C8 1.431(9) . ?
N11 N12 1.179(10) . ?
N11 C13 1.475(11) . ?
N12 C18 1.478(10) . ?
N13 N14 1.228(10) . ?
N13 C32 1.454(11) . ?
N14 C37 1.433(11) . ?
N15 N16 1.228(11) . ?
N15 C42 1.409(11) . ?
N16 C47 1.455(11) . ?
N17 C25 1.464(8) . ?
N17 C26 1.362(9) . ?
N17 C29 1.397(9) . ?
N18 H18 0.8600 . ?
N18 C28 1.377(9) . ?
N18 C29 1.351(9) . ?
C1 H1 0.9300 . ?
C1 C2 1.385(12) . ?
C2 H2 0.9300 . ?
C2 C3 1.384(12) . ?
C3 C4 1.366(12) . ?
C4 H4 0.9300 . ?
C4 C5 1.401(11) . ?
C5 H5 0.9300 . ?
C6 H6 0.9300 . ?
C6 C7 1.384(11) . ?
C7 H7 0.9300 . ?
C7 C8 1.360(11) . ?
C8 C9 1.383(11) . ?
C9 H9 0.9300 . ?
C9 C10 1.382(11) . ?
C10 H10 0.9300 . ?
C11 H11 0.9300 . ?
C11 C12 1.384(11) . ?
C12 H12 0.9300 . ?
C12 C13 1.391(12) . ?
C13 C14 1.366(13) . ?
C14 H14 0.9300 . ?
C14 C15 1.388(11) . ?
C15 H15 0.9300 . ?
C16 H16 0.9300 . ?
C16 C17 1.368(12) . ?
C17 H17 0.9300 . ?
C17 C18 1.376(13) . ?
C18 C19 1.405(13) . ?
C19 H19 0.9300 . ?
C19 C20 1.379(12) . ?
C20 H20 0.9300 . ?
C21 H21A 0.9700 . ?
C21 H21B 0.9700 . ?
C21 C22 1.496(10) . ?
C22 H22 0.9800 . ?
C22 C23 1.546(10) . ?
C23 H23 0.9800 . ?
C23 C24 1.520(10) . ?
C24 H24A 0.9700 . ?
C24 H24B 0.9700 . ?
C24 C25 1.511(10) . ?
C25 H25 0.9800 . ?
C26 H26 0.9300 . ?
C26 C27 1.331(10) . ?
C27 H27 0.9300 . ?
C27 C28 1.407(10) . ?
C30 H30 0.9300 . ?
C30 C31 1.404(15) . ?
C31 H31 0.9300 . ?
C31 C32 1.362(15) . ?
C32 C33 1.378(15) . ?
C33 H33 0.9300 . ?
C33 C34 1.394(16) . ?
C34 H34 0.9300 . ?
C35 H35 0.9300 . ?
C35 C36 1.352(11) . ?
C36 H36 0.9300 . ?
C36 C37 1.370(11) . ?
C37 C38 1.356(12) . ?
C38 H38 0.9300 . ?
C38 C39 1.346(12) . ?
C39 H39 0.9300 . ?
C40 H40 0.9300 . ?
C40 C41 1.417(12) . ?
C41 H41 0.9300 . ?
C41 C42 1.344(13) . ?
C42 C43 1.405(14) . ?
C43 H43 0.9300 . ?
C43 C44 1.392(12) . ?
C44 H44 0.9300 . ?
C45 H45 0.9300 . ?
C45 C46 1.363(16) . ?
C46 H46 0.9300 . ?
C46 C47 1.373(15) . ?
C47 C48 1.337(15) . ?
C48 H48 0.9300 . ?
C48 C49 1.383(15) . ?
C49 H49 0.9300 . ?
P2 O16 1.528(5) . ?
P2 O17 1.518(5) . ?
P2 O18 1.505(5) . ?
P2 O19 1.604(5) . ?
O19 C50 1.436(8) . ?
O20 C51 1.459(7) . ?
O20 C54 1.442(9) . ?
O21 H21 0.8200 . ?
O21 C52 1.406(9) . ?
O22 C58 1.239(10) . ?
O23 C55 1.260(9) . ?
N19 C54 1.454(9) . ?
N19 C57 1.371(10) . ?
N19 C58 1.387(9) . ?
N20 H20A 0.8600 . ?
N20 C55 1.374(10) . ?
N20 C58 1.388(10) . ?
C50 H50A 0.9700 . ?
C50 H50B 0.9700 . ?
C50 C51 1.525(9) . ?
C51 H51 0.9800 . ?
C51 C52 1.538(9) . ?
C52 H52 0.9800 . ?
C52 C53 1.529(11) . ?
C53 H53A 0.9700 . ?
C53 H53B 0.9700 . ?
C53 C54 1.507(11) . ?
C54 H54 0.9800 . ?
C55 C56 1.420(10) . ?
C56 H56 0.9300 . ?
C56 C57 1.338(11) . ?
C57 H57 0.9300 . ?
O24 H24C 0.8503 . ?
O24 H24D 0.8512 . ?
O25 H25A 0.8488 . ?
O25 H25B 0.8483 . ?
O26 H26A 0.8496 . ?
O26 H26B 0.8509 . ?
O27 H27A 0.8502 . ?
O27 H27B 0.8497 . ?
O28 H28A 0.8491 . ?
O28 H28B 0.8497 . ?
O33 H33A 0.8507 . ?
O33 H33B 0.8495 . ?
O35 H35A 0.8474 . ?
O35 H35B 0.8516 . ?

loop_
_geom_hbond_atom_site_label_D
_geom_hbond_atom_site_label_H
_geom_hbond_atom_site_label_A
_geom_hbond_distance_DH
_geom_hbond_distance_HA
_geom_hbond_distance_DA
_geom_hbond_angle_DHA
_geom_hbond_site_symmetry_A
_geom_hbond_publ_flag
O1 H1A O18 0.86 1.83 2.655(6) 160.9 1_654 yes
O1 H1B O26 0.86 2.00 2.837(7) 163.4 2_845 yes
O2 H2B O17 0.96 1.83 2.605(6) 135.0 1_654 yes
O3 H3A O35 0.86 1.95 2.705(7) 145.9 . yes
O3 H3B O27 0.86 2.00 2.752(8) 145.1 1_655 yes
O4 H4A O10 0.86 2.16 2.768(6) 126.9 . yes
O4 H4B O24 0.86 2.06 2.779(8) 140.7 . yes
O6 H6B O33 0.89 2.03 2.808(9) 145.9 1_556 yes
O7 H7A O24 0.85 2.10 2.758(8) 134.2 1_556 yes
O7 H7B O16 0.85 1.88 2.716(7) 169.7 . yes
O8 H8A O26 0.88 1.87 2.714(7) 161.3 2_745 yes
O8 H8B O27 0.88 1.90 2.752(7) 160.9 . yes
O13 H13 O16 0.82 1.97 2.685(7) 145.6 1_554 yes
N18 H18 O23 0.86 1.92 2.778(8) 174.0 2_756 yes
O21 H21 O10 0.82 1.98 2.719(7) 149.6 1_455 yes
N20 H20A O14 0.86 2.01 2.868(8) 174.9 2_746 yes
O24 H24C O25 0.85 1.97 2.685(9) 140.8 . yes
O24 H24D O33 0.85 2.07 2.780(9) 140.8 . yes
O25 H25A O18 0.85 1.90 2.748(8) 172.5 1_554 yes
O25 H25B O9 0.85 1.95 2.759(8) 160.5 . yes
O26 H26B O9 0.85 1.86 2.698(7) 169.0 2_755 yes
O27 H27A O28 0.85 1.90 2.651(11) 147.1 . yes
O27 H27B N6 0.85 2.09 2.845(9) 147.5 2_755 yes
O28 H28A O16 0.85 2.00 2.799(9) 155.4 . yes
O33 H33A O2 0.85 2.05 2.817(7) 149.0 . yes
O33 H33B N7 0.85 2.07 2.790(11) 141.9 2_745 yes
O35 H35A O10 0.85 1.87 2.684(8) 161.3 . yes

loop_
_geom_torsion_atom_site_label_1
_geom_torsion_atom_site_label_2
_geom_torsion_atom_site_label_3
_geom_torsion_atom_site_label_4
_geom_torsion
_geom_torsion_site_symmetry_1
_geom_torsion_site_symmetry_2
_geom_torsion_site_symmetry_3
_geom_torsion_site_symmetry_4
_geom_torsion_publ_flag
Co1 N1 C6 C7 175.4(6) . . . . ?
Co1 N1 C10 C9 -174.2(6) . . . . ?
Co1 N2 C11 C12 -175.5(6) . . . . ?
Co1 N2 C15 C14 175.1(7) . . . . ?
Co2 N3 C35 C36 171.4(7) . . . . ?
Co2 N3 C39 C38 -171.2(8) . . . . ?
Co2 N4 C40 C41 -172.3(6) . . . . ?
Co2 N4 C44 C43 173.5(8) . . . . ?
P1 O11 C21 C22 179.8(5) . . . . ?
O5 P1 O11 C21 -70.2(5) . . . . ?
O9 P1 O5 Co2 -15.7(9) . . . . ?
O9 P1 O11 C21 52.1(6) . . . . ?
O10 P1 O5 Co2 -144.6(7) . . . . ?
O10 P1 O11 C21 171.4(5) . . . . ?
O11 P1 O5 Co2 103.4(8) . . . . ?
O11 C21 C22 O12 -70.3(7) . . . . ?
O11 C21 C22 C23 49.7(8) . . . . ?
O12 C22 C23 O13 -92.3(6) . . . . ?
O12 C22 C23 C24 24.7(7) . . . . ?
O13 C23 C24 C25 82.7(7) . . . . ?
N1 C6 C7 C8 -2.7(13) . . . . ?
N2 C11 C12 C13 0.5(13) . . . . ?
N3 C35 C36 C37 2.0(15) . . . . ?
N4 C40 C41 C42 -0.4(13) . . . . ?
N5 C1 C2 C3 -1.9(14) . . . . ?
N6 C16 C17 C18 -0.2(17) . . . . ?
N7 C30 C31 C32 0.2(19) . . . . ?
N8 C45 C46 C47 -1(2) . . . . ?
N9 N10 C8 C7 174.0(7) . . . . ?
N9 N10 C8 C9 -9.5(11) . . . . ?
N9 C3 C4 C5 179.2(8) . . . . ?
N10 N9 C3 C2 -1.5(12) . . . . ?
N10 N9 C3 C4 179.4(8) . . . . ?
N10 C8 C9 C10 -179.6(8) . . . . ?
N11 N12 C18 C17 176.1(9) . . . . ?
N11 N12 C18 C19 -2.4(13) . . . . ?
N11 C13 C14 C15 -178.5(9) . . . . ?
N12 N11 C13 C12 -1.8(13) . . . . ?
N12 N11 C13 C14 176.2(9) . . . . ?
N12 C18 C19 C20 -179.9(8) . . . . ?
N13 N14 C37 C36 -6.2(14) . . . . ?
N13 N14 C37 C38 171.9(9) . . . . ?
N13 C32 C33 C34 -179.2(10) . . . . ?
N14 N13 C32 C31 -179.7(9) . . . . ?
N14 N13 C32 C33 -1.8(13) . . . . ?
N14 C37 C38 C39 -178.6(9) . . . . ?
N15 N16 C47 C46 -6.6(15) . . . . ?
N15 N16 C47 C48 179.3(10) . . . . ?
N15 C42 C43 C44 -177.6(9) . . . . ?
N16 N15 C42 C41 176.3(9) . . . . ?
N16 N15 C42 C43 -3.2(14) . . . . ?
N16 C47 C48 C49 177.2(10) . . . . ?
N17 C26 C27 C28 3.9(11) . . . . ?
C1 N5 C5 C4 0.7(15) . . . . ?
C1 C2 C3 N9 -177.7(8) . . . . ?
C1 C2 C3 C4 1.4(14) . . . . ?
C2 C3 C4 C5 0.1(14) . . . . ?
C3 N9 N10 C8 179.0(6) . . . . ?
C3 C4 C5 N5 -1.2(16) . . . . ?
C5 N5 C1 C2 0.9(14) . . . . ?
C6 N1 C10 C9 1.6(12) . . . . ?
C6 C7 C8 N10 -179.0(7) . . . . ?
C6 C7 C8 C9 4.2(12) . . . . ?
C7 C8 C9 C10 -3.1(12) . . . . ?
C8 C9 C10 N1 0.1(13) . . . . ?
C10 N1 C6 C7 -0.3(12) . . . . ?
C11 N2 C15 C14 0.4(12) . . . . ?
C11 C12 C13 N11 178.0(8) . . . . ?
C11 C12 C13 C14 0.1(13) . . . . ?
C12 C13 C14 C15 -0.4(14) . . . . ?
C13 N11 N12 C18 -179.6(7) . . . . ?
C13 C14 C15 N2 0.2(15) . . . . ?
C15 N2 C11 C12 -0.7(12) . . . . ?
C16 N6 C20 C19 0.6(14) . . . . ?
C16 C17 C18 N12 -179.4(9) . . . . ?
C16 C17 C18 C19 -0.8(15) . . . . ?
C17 C18 C19 C20 1.6(14) . . . . ?
C18 C19 C20 N6 -1.6(14) . . . . ?
C20 N6 C16 C17 0.3(16) . . . . ?
C21 C22 C23 O13 145.4(6) . . . . ?
C21 C22 C23 C24 -97.5(7) . . . . ?
C22 O12 C25 N17 -146.8(5) . . . . ?
C22 O12 C25 C24 -22.2(7) . . . . ?
C22 C23 C24 C25 -36.4(7) . . . . ?
C23 C24 C25 O12 36.8(7) . . . . ?
C23 C24 C25 N17 155.3(6) . . . . ?
C25 O12 C22 C21 124.2(6) . . . . ?
C25 O12 C22 C23 -1.9(7) . . . . ?
C25 N17 C26 C27 -178.2(6) . . . . ?
C25 N17 C29 O15 -2.1(11) . . . . ?
C25 N17 C29 N18 177.1(6) . . . . ?
C26 N17 C25 O12 63.8(8) . . . . ?
C26 N17 C25 C24 -55.0(8) . . . . ?
C26 N17 C29 O15 -176.8(8) . . . . ?
C26 N17 C29 N18 2.4(9) . . . . ?
C26 C27 C28 O14 179.1(7) . . . . ?
C26 C27 C28 N18 -3.1(10) . . . . ?
C28 N18 C29 O15 177.4(8) . . . . ?
C28 N18 C29 N17 -1.9(10) . . . . ?
C29 N17 C25 O12 -110.9(6) . . . . ?
C29 N17 C25 C24 130.2(7) . . . . ?
C29 N17 C26 C27 -3.5(10) . . . . ?
C29 N18 C28 O14 -179.9(7) . . . . ?
C29 N18 C28 C27 2.2(10) . . . . ?
C30 N7 C34 C33 4(2) . . . . ?
C30 C31 C32 N13 180.0(10) . . . . ?
C30 C31 C32 C33 2.1(17) . . . . ?
C31 C32 C33 C34 -1.4(17) . . . . ?
C32 N13 N14 C37 -180.0(7) . . . . ?
C32 C33 C34 N7 -1.6(19) . . . . ?
C34 N7 C30 C31 -3(2) . . . . ?
C35 N3 C39 C38 4.7(14) . . . . ?
C35 C36 C37 N14 178.6(9) . . . . ?
C35 C36 C37 C38 0.6(15) . . . . ?
C36 C37 C38 C39 -0.4(15) . . . . ?
C37 C38 C39 N3 -2.4(16) . . . . ?
C39 N3 C35 C36 -4.5(13) . . . . ?
C40 N4 C44 C43 0.4(13) . . . . ?
C40 C41 C42 N15 178.8(8) . . . . ?
C40 C41 C42 C43 -1.7(13) . . . . ?
C41 C42 C43 C44 3.0(15) . . . . ?
C42 N15 N16 C47 179.5(8) . . . . ?
C42 C43 C44 N4 -2.4(16) . . . . ?
C44 N4 C40 C41 1.1(12) . . . . ?
C45 N8 C49 C48 0.3(19) . . . . ?
C45 C46 C47 N16 -175.4(12) . . . . ?
C45 C46 C47 C48 -1.3(19) . . . . ?
C46 C47 C48 C49 2.5(18) . . . . ?
C47 C48 C49 N8 -2(2) . . . . ?
C49 N8 C45 C46 1(2) . . . . ?
P2 O19 C50 C51 -154.9(4) . . . . ?
O16 P2 O19 C50 -42.4(6) . . . . ?
O17 P2 O19 C50 77.0(5) . . . . ?
O18 P2 O19 C50 -164.3(5) . . . . ?
O19 C50 C51 O20 -58.8(6) . . . . ?
O19 C50 C51 C52 60.6(7) . . . . ?
O20 C51 C52 O21 -89.5(6) . . . . ?
O20 C51 C52 C53 27.5(7) . . . . ?
O21 C52 C53 C54 83.0(7) . . . . ?
O23 C55 C56 C57 178.0(8) . . . . ?
N20 C55 C56 C57 -3.3(10) . . . . ?
C50 C51 C52 O21 148.7(6) . . . . ?
C50 C51 C52 C53 -94.4(7) . . . . ?
C51 O20 C54 N19 -138.0(6) . . . . ?
C51 O20 C54 C53 -15.1(7) . . . . ?
C51 C52 C53 C54 -35.9(7) . . . . ?
C52 C53 C54 O20 32.0(8) . . . . ?
C52 C53 C54 N19 150.2(6) . . . . ?
C54 O20 C51 C50 117.5(6) . . . . ?
C54 O20 C51 C52 -8.2(7) . . . . ?
C54 N19 C57 C56 -177.9(8) . . . . ?
C54 N19 C58 O22 -6.2(15) . . . . ?
C54 N19 C58 N20 177.6(8) . . . . ?
C55 N20 C58 O22 -179.6(9) . . . . ?
C55 N20 C58 N19 -3.3(13) . . . . ?
C55 C56 C57 N19 3.5(12) . . . . ?
C57 N19 C54 O20 52.8(9) . . . . ?
C57 N19 C54 C53 -64.9(9) . . . . ?
C57 N19 C58 O22 179.2(10) . . . . ?
C57 N19 C58 N20 3.0(13) . . . . ?
C58 N19 C54 O20 -121.7(8) . . . . ?
C58 N19 C54 C53 120.6(9) . . . . ?
C58 N19 C57 C56 -3.4(13) . . . . ?
C58 N20 C55 O23 -177.8(8) . . . . ?
C58 N20 C55 C56 3.4(12) . . . . ?

loop_
_twin_individual_id
_twin_individual_mass_fraction_refined
1 0.918(19)
2 0.082(19)

loop_
_smtbx_masks_void_nr
_smtbx_masks_void_average_x
_smtbx_masks_void_average_y
_smtbx_masks_void_average_z
_smtbx_masks_void_volume
_smtbx_masks_void_count_electrons
_smtbx_masks_void_content
1 0.320 -0.064 0.275 273.6 74.8 ?
2 -0.320 0.436 0.725 273.6 74.8 ?
